data_2311121
loop_
_publ_author_name
'Akkurt, Mehmet'
'Horton, Peter N.'
'Mohamed, Shaaban K.'
'Abdelhamid, Antar A.'
'Remaily, Mahmoud A A El'

_publ_section_title
;
 1-{(Z)-[(2,3-Dihy-droxy-prop-yl)amino]-methyl-idene}naphthalen-2(1H)-one.
;
_journal_coeditor_code LH5572
_journal_issue 'Pt 1'
_journal_name_full 'Acta crystallographica. Section E, Structure reports online'
_journal_page_first o136
_journal_page_last 7
_journal_paper_doi 10.1107/S1600536812051070
_journal_volume 69
_journal_year 2013
_chemical_formula_iupac 'C14 H15 N O3'
_chemical_formula_moiety 'C14 H15 N O3'
_chemical_formula_sum 'C14 H15 N O3'
_chemical_formula_weight 245.27
_chemical_name_systematic
;
1-{(<i>Z</i>)-[(2,3-Dihydroxypropyl)amino]methylidene}naphthalen-
2(1<i>H</i>)-one
;
_space_group_IT_number 14
_space_group_name_Hall '-P 2ybc'
_space_group_name_H-M_alt 'P 1 21/c 1'
_symmetry_cell_setting monoclinic
_symmetry_space_group_name_Hall '-P 2ybc'
_symmetry_space_group_name_H-M 'P 1 21/c 1'
_atom_sites_solution_hydrogens geom
_atom_sites_solution_primary direct
_atom_sites_solution_secondary difmap
_cell_angle_alpha 90
_cell_angle_beta 96.445(7)
_cell_angle_gamma 90
_cell_formula_units_Z 4
_cell_length_a 23.452(16)
_cell_length_b 5.809(4)
_cell_length_c 8.739(6)
_cell_measurement_reflns_used 2698
_cell_measurement_temperature 100(2)
_cell_measurement_theta_max 27.6
_cell_measurement_theta_min 2.4
_cell_volume 1183.0(14)
_computing_cell_refinement '<i>CrystalClear-SM Expert</i> (Rigaku, 2012)'
_computing_data_collection '<i>CrystalClear-SM Expert</i> (Rigaku, 2012)'
_computing_data_reduction '<i>CrystalClear-SM Expert</i> (Rigaku, 2012)'
_computing_molecular_graphics 'PLATON (Spek, 2009)'
_computing_publication_material 'WinGX (Farrugia, 2012) and PLATON (Spek, 2009)'
_computing_structure_refinement 'SHELXL97 (Sheldrick, 2008)'
_computing_structure_solution 'SHELXS97 (Sheldrick, 2008)'
_diffrn_ambient_temperature 100(2)
_diffrn_detector_area_resol_mean 28.5714
_diffrn_measured_fraction_theta_full 0.976
_diffrn_measured_fraction_theta_max 0.976
_diffrn_measurement_device 'four-circle \k diffractometer'
_diffrn_measurement_device_type 'Rigaku AFC12 (Right)'
_diffrn_measurement_method 'profile data from \w-scans'
_diffrn_radiation_type MoK\a
_diffrn_radiation_wavelength 0.71075
_diffrn_reflns_av_R_equivalents 0.0251
_diffrn_reflns_av_sigmaI/netI 0.0245
_diffrn_reflns_limit_h_max 30
_diffrn_reflns_limit_h_min -30
_diffrn_reflns_limit_k_max 7
_diffrn_reflns_limit_k_min -7
_diffrn_reflns_limit_l_max 9
_diffrn_reflns_limit_l_min -11
_diffrn_reflns_number 8146
_diffrn_reflns_reduction_process
;
;
_diffrn_reflns_theta_full 27.47
_diffrn_reflns_theta_max 27.47
_diffrn_reflns_theta_min 3.50
_exptl_absorpt_coefficient_mu 0.097
_exptl_absorpt_correction_T_max 0.999
_exptl_absorpt_correction_T_min 0.974
_exptl_absorpt_correction_type multi-scan
_exptl_absorpt_process_details '(<i>CrystalClear-SM Expert</i>; Rigaku, 2012)'
_exptl_crystal_colour yellow
_exptl_crystal_density_diffrn 1.377
_exptl_crystal_density_method 'Not Measured'
_exptl_crystal_description sheet
_exptl_crystal_F_000 520
_exptl_crystal_size_max 0.27
_exptl_crystal_size_mid 0.14
_exptl_crystal_size_min 0.01
_refine_diff_density_max 0.665
_refine_diff_density_min -0.257
_refine_ls_extinction_method none
_refine_ls_goodness_of_fit_ref 1.113
_refine_ls_hydrogen_treatment constr
_refine_ls_matrix_type full
_refine_ls_number_parameters 184
_refine_ls_number_reflns 2650
_refine_ls_number_restraints 81
_refine_ls_restrained_S_all 1.105
_refine_ls_R_factor_all 0.0637
_refine_ls_R_factor_gt 0.0579
_refine_ls_shift/su_max 0.000
_refine_ls_shift/su_mean 0.000
_refine_ls_structure_factor_coef Fsqd
_refine_ls_weighting_details 'calc w=1/[\s^2^(Fo^2^)+(0.0733P)^2^+0.7284P] where P=(Fo^2^+2Fc^2^)/3'
_refine_ls_weighting_scheme calc
_refine_ls_wR_factor_gt 0.1521
_refine_ls_wR_factor_ref 0.1563
_reflns_number_gt 2438
_reflns_number_total 2650
_reflns_threshold_expression I>2\s(I)
_cod_data_source_file lh5572sup1.cif
_cod_data_source_block I
_cod_original_sg_symbol_H-M 'P 21/c'
_cod_database_code 2311121

loop_
_symmetry_equiv_pos_site_id
_symmetry_equiv_pos_as_xyz
1 x,y,z
2 -x,1/2+y,1/2-z
3 -x,-y,-z
4 x,1/2-y,1/2+z

loop_
_atom_site_aniso_label
_atom_site_aniso_U_11
_atom_site_aniso_U_22
_atom_site_aniso_U_33
_atom_site_aniso_U_12
_atom_site_aniso_U_13
_atom_site_aniso_U_23
O1 0.0279(7) 0.0284(7) 0.0328(8) 0.0057(5) 0.0117(5) -0.0005(5)
O2A 0.0279(8) 0.0233(8) 0.0218(8) 0.0035(6) 0.0084(6) -0.0008(6)
O3A 0.0305(9) 0.0319(9) 0.0388(10) -0.0010(7) 0.0096(7) -0.0029(7)
N1 0.0210(7) 0.0253(7) 0.0253(8) -0.0004(6) 0.0056(6) 0.0002(6)
C1 0.0219(8) 0.0192(8) 0.0174(8) 0.0022(6) 0.0038(6) 0.0024(6)
C2 0.0258(8) 0.0234(8) 0.0182(8) 0.0032(6) 0.0054(6) 0.0038(6)
C3 0.0363(10) 0.0202(8) 0.0193(9) 0.0047(7) 0.0044(7) -0.0015(6)
C4 0.0339(9) 0.0191(8) 0.0209(9) -0.0028(7) -0.0003(7) -0.0004(6)
C5 0.0246(8) 0.0212(8) 0.0172(8) -0.0013(6) 0.0008(6) 0.0025(6)
C6 0.0240(8) 0.0267(9) 0.0252(9) -0.0056(7) -0.0002(7) 0.0005(7)
C7 0.0208(8) 0.0346(10) 0.0274(10) -0.0030(7) 0.0021(6) 0.0023(8)
C8 0.0233(8) 0.0271(9) 0.0272(9) 0.0042(7) 0.0046(7) -0.0018(7)
C9 0.0206(8) 0.0201(8) 0.0222(8) -0.0007(6) 0.0009(6) -0.0013(6)
C10 0.0212(8) 0.0194(8) 0.0163(8) 0.0006(6) 0.0006(6) 0.0029(6)
C11 0.0219(8) 0.0215(8) 0.0186(8) 0.0022(6) 0.0040(6) 0.0033(6)
C12 0.0212(8) 0.0295(9) 0.0251(9) -0.0027(7) 0.0032(6) -0.0002(7)
C13A 0.0181(13) 0.0256(12) 0.0287(14) 0.0030(9) 0.0065(12) 0.0002(9)
C14A 0.0221(19) 0.0333(15) 0.0417(19) -0.0031(13) 0.0076(12) -0.0039(13)

loop_
_atom_site_type_symbol
_atom_site_label
_atom_site_fract_x
_atom_site_fract_y
_atom_site_fract_z
_atom_site_U_iso_or_equiv
_atom_site_thermal_displace_type
_atom_site_calc_flag
_atom_site_refinement_flags
_atom_site_occupancy
_atom_site_disorder_assembly
_atom_site_disorder_group
O O1 0.30508(5) 0.3921(2) 0.50408(16) 0.0291(4) Uani d . 1.000 . .
O O2A 0.37874(6) 1.0576(3) 0.45655(17) 0.0239(5) Uani d DUP 0.815(3) A 1
O O3A 0.42610(7) 1.3999(3) 0.6847(2) 0.0333(5) Uani d DUP 0.815(3) A 1
N N1 0.32519(6) 0.7647(3) 0.65713(18) 0.0236(4) Uani d . 1.000 A .
C C1 0.23196(7) 0.5877(3) 0.62006(19) 0.0194(5) Uani d . 1.000 . .
C C2 0.25288(7) 0.4010(3) 0.5343(2) 0.0222(5) Uani d . 1.000 . .
C C3 0.21329(8) 0.2228(3) 0.4789(2) 0.0252(5) Uani d . 1.000 . .
C C4 0.15774(8) 0.2281(3) 0.5059(2) 0.0249(5) Uani d . 1.000 . .
C C5 0.13503(7) 0.4101(3) 0.59118(19) 0.0211(5) Uani d . 1.000 . .
C C6 0.07683(7) 0.4098(3) 0.6178(2) 0.0255(5) Uani d . 1.000 . .
C C7 0.05463(7) 0.5851(3) 0.6992(2) 0.0277(5) Uani d . 1.000 . .
C C8 0.09095(7) 0.7645(3) 0.7572(2) 0.0257(5) Uani d . 1.000 . .
C C9 0.14798(7) 0.7680(3) 0.7335(2) 0.0211(5) Uani d . 1.000 . .
C C10 0.17201(7) 0.5925(3) 0.64858(19) 0.0191(5) Uani d . 1.000 . .
C C11 0.27077(7) 0.7636(3) 0.67604(19) 0.0205(5) Uani d . 1.000 . .
C C12 0.36595(7) 0.9416(3) 0.7169(2) 0.0252(5) Uani d D 1.000 . .
C C13A 0.40851(18) 0.9966(7) 0.6026(5) 0.0238(8) Uani d DUP 0.815(3) A 1
C C14A 0.4511(3) 1.1822(11) 0.6651(7) 0.0321(10) Uani d DUP 0.815(3) A 1
O O2B 0.4314(4) 0.8181(15) 0.5357(10) 0.043(2) Uiso d DUP 0.185(3) A 2
O O3B 0.4728(6) 1.153(3) 0.8021(16) 0.082(4) Uiso d DUP 0.185(3) A 2
C C13B 0.4028(10) 1.008(3) 0.591(2) 0.028(3) Uiso d DUP 0.185(3) A 2
C C14B 0.4461(17) 1.192(5) 0.653(3) 0.032(3) Uiso d DUP 0.185(3) A 2
H H4 0.13300 0.10710 0.46700 0.0300 Uiso c R 1.000 . .
H H6 0.05260 0.28710 0.57900 0.0310 Uiso c R 1.000 . .
H H7 0.01530 0.58460 0.71590 0.0330 Uiso c R 1.000 . .
H H8 0.07590 0.88560 0.81380 0.0310 Uiso c R 1.000 . .
H H9 0.17170 0.89070 0.77500 0.0250 Uiso c R 1.000 . .
H H11 0.25630 0.88810 0.73060 0.0250 Uiso c R 1.000 . .
H H12A 0.38710 0.88780 0.81480 0.0300 Uiso c RP 0.815(3) A 1
H H12B 0.34480 1.08320 0.73870 0.0300 Uiso c RP 0.815(3) A 1
H H13A 0.43090 0.85330 0.58790 0.0290 Uiso c RP 0.815(3) A 1
H H14A 0.47050 1.13040 0.76570 0.0380 Uiso c RP 0.815(3) A 1
H H14B 0.48070 1.19870 0.59380 0.0380 Uiso c RP 0.815(3) A 1
H H1 0.33820 0.65070 0.60460 0.0280 Uiso c R 1.000 . .
H H2A 0.35380 1.15760 0.46900 0.0360 Uiso c RP 0.815(3) A 1
H H3 0.22650 0.09830 0.42190 0.0300 Uiso c R 1.000 . .
H H3A 0.41610 1.40930 0.77390 0.0500 Uiso c RP 0.815(3) A 1
H H2B 0.45860 0.77900 0.60140 0.0640 Uiso c RP 0.185(3) A 2
H H3B 0.50210 1.07090 0.79770 0.1230 Uiso c RP 0.185(3) A 2
H H12C 0.39200 0.87960 0.80430 0.0300 Uiso d RP 0.185(3) A 2
H H12D 0.34520 1.07520 0.75410 0.0300 Uiso d RP 0.185(3) A 2
H H13B 0.37720 1.07550 0.50300 0.0330 Uiso c RP 0.185(3) A 2
H H14C 0.47610 1.20420 0.58210 0.0390 Uiso c RP 0.185(3) A 2
H H14D 0.42600 1.34240 0.65150 0.0390 Uiso c RP 0.185(3) A 2

loop_
_atom_type_symbol
_atom_type_description
_atom_type_scat_dispersion_real
_atom_type_scat_dispersion_imag
_atom_type_scat_source
C C 0.0033 0.0016 ' International Tables Vol C Tables 4.2.6.8 and 6.1.1.4'
H H 0.0000 0.0000 ' International Tables Vol C Tables 4.2.6.8 and 6.1.1.4'
N N 0.0061 0.0033 ' International Tables Vol C Tables 4.2.6.8 and 6.1.1.4'
O O 0.0106 0.0060 ' International Tables Vol C Tables 4.2.6.8 and 6.1.1.4'

loop_
_geom_angle_atom_site_label_1
_geom_angle_atom_site_label_2
_geom_angle_atom_site_label_3
_geom_angle
_geom_angle_publ_flag
C13A O2A H2A 109.00 no
C13B O2B H2B 109.00 no
C14A O3A H3A 109.00 no
C14B O3B H3B 109.00 no
C11 N1 C12 124.65(16) no
C12 N1 H1 118.00 no
C11 N1 H1 118.00 no
C2 C1 C10 119.81(15) no
C10 C1 C11 121.46(15) no
C2 C1 C11 118.72(15) no
C1 C2 C3 118.30(15) no
O1 C2 C1 121.88(15) no
O1 C2 C3 119.81(16) no
C2 C3 C4 121.61(16) no
C3 C4 C5 122.07(16) no
C6 C5 C10 120.34(15) no
C4 C5 C6 120.60(16) no
C4 C5 C10 119.06(15) no
C5 C6 C7 120.88(16) no
C6 C7 C8 119.08(15) no
C7 C8 C9 121.13(16) no
C8 C9 C10 121.29(16) no
C5 C10 C9 117.27(15) no
C1 C10 C9 123.57(15) no
C1 C10 C5 119.15(15) no
N1 C11 C1 123.96(16) no
N1 C12 C13B 108.8(7) no
N1 C12 C13A 111.4(2) no
O2A C13A C14A 112.2(4) no
O2A C13A C12 110.3(3) no
C12 C13A C14A 111.3(4) no
C12 C13B C14B 109.2(15) no
O2B C13B C14B 110(2) no
O2B C13B C12 112.4(12) no
O3A C14A C13A 114.3(5) no
O3B C14B C13B 115(2) no
C2 C3 H3 119.00 no
C4 C3 H3 119.00 no
C3 C4 H4 119.00 no
C5 C4 H4 119.00 no
C7 C6 H6 120.00 no
C5 C6 H6 120.00 no
C6 C7 H7 120.00 no
C8 C7 H7 120.00 no
C9 C8 H8 119.00 no
C7 C8 H8 119.00 no
C10 C9 H9 119.00 no
C8 C9 H9 119.00 no
C1 C11 H11 118.00 no
N1 C11 H11 118.00 no
N1 C12 H12C 110.00 no
N1 C12 H12A 109.00 no
N1 C12 H12B 109.00 no
C13A C12 H12B 109.00 no
H12A C12 H12B 108.00 no
C13B C12 H12C 107.00 no
C13B C12 H12D 112.00 no
H12C C12 H12D 108.00 no
N1 C12 H12D 110.00 no
C13A C12 H12A 109.00 no
O2A C13A H13A 108.00 no
C14A C13A H13A 108.00 no
C12 C13A H13A 108.00 no
O2B C13B H13B 108.00 no
C12 C13B H13B 108.00 no
C14B C13B H13B 108.00 no
H14A C14A H14B 108.00 no
C13A C14A H14B 109.00 no
O3A C14A H14A 109.00 no
O3A C14A H14B 109.00 no
C13A C14A H14A 109.00 no
O3B C14B H14C 109.00 no
O3B C14B H14D 108.00 no
C13B C14B H14C 109.00 no
C13B C14B H14D 108.00 no
H14C C14B H14D 107.00 no

loop_
_geom_bond_atom_site_label_1
_geom_bond_atom_site_label_2
_geom_bond_distance
_geom_bond_publ_flag
O1 C2 1.282(2) no
O2A C13A 1.429(5) no
O2B C13B 1.41(2) no
O3A C14A 1.412(7) no
O3B C14B 1.40(3) no
O2A H2A 0.8400 no
O2B H2B 0.8400 no
O3A H3A 0.8400 no
O3B H3B 0.8400 no
N1 C12 1.460(3) no
N1 C11 1.305(2) no
N1 H1 0.8800 no
C1 C11 1.418(3) no
C1 C2 1.436(3) no
C1 C10 1.455(3) no
C2 C3 1.438(3) no
C3 C4 1.350(3) no
C4 C5 1.430(3) no
C5 C10 1.424(3) no
C5 C6 1.410(3) no
C6 C7 1.377(3) no
C7 C8 1.404(3) no
C8 C9 1.376(3) no
C9 C10 1.415(3) no
C12 C13B 1.52(2) no
C12 C13A 1.523(5) no
C13A C14A 1.528(8) no
C13B C14B 1.53(4) no
C3 H3 0.9500 no
C4 H4 0.9500 no
C6 H6 0.9500 no
C7 H7 0.9500 no
C8 H8 0.9500 no
C9 H9 0.9500 no
C11 H11 0.9500 no
C12 H12C 0.9900 no
C12 H12D 0.9900 no
C12 H12A 0.9900 no
C12 H12B 0.9900 no
C13A H13A 1.0000 no
C13B H13B 1.0000 no
C14A H14A 0.9900 no
C14A H14B 0.9900 no
C14B H14C 0.9900 no
C14B H14D 0.9900 no

loop_
_geom_hbond_atom_site_label_D
_geom_hbond_atom_site_label_H
_geom_hbond_atom_site_label_A
_geom_hbond_site_symmetry_A
_geom_hbond_distance_DH
_geom_hbond_distance_HA
_geom_hbond_distance_DA
_geom_hbond_angle_DHA
_geom_hbond_publ_flag
N1 H1 O1 . 0.88 1.87 2.560(3) 135 yes
N1 H1 O3A 1_545 0.88 2.56 3.166(3) 127 yes
O2A H2A O1 1_565 0.84 1.83 2.663(3) 175 yes
O3A H3A O2A 4_575 0.84 1.91 2.744(3) 169 yes
C12 H12B O1 4_565 0.99 2.60 3.174(3) 117 yes
C4 H4 Cg2 4_554 0.95 2.79 3.491(3) 132 yes
C9 H9 Cg1 4_565 0.95 2.77 3.510(3) 135 yes

loop_
_geom_torsion_atom_site_label_1
_geom_torsion_atom_site_label_2
_geom_torsion_atom_site_label_3
_geom_torsion_atom_site_label_4
_geom_torsion
_geom_torsion_publ_flag
C12 N1 C11 C1 -178.57(16) no
C11 N1 C12 C13A -141.4(2) no
C10 C1 C2 O1 178.69(16) no
C11 C1 C2 C3 179.61(16) no
C10 C1 C2 C3 0.0(2) no
C11 C1 C2 O1 -1.7(3) no
C11 C1 C10 C5 -179.31(16) no
C11 C1 C10 C9 -0.5(3) no
C2 C1 C11 N1 -1.4(3) no
C10 C1 C11 N1 178.20(16) no
C2 C1 C10 C5 0.3(2) no
C2 C1 C10 C9 179.17(16) no
O1 C2 C3 C4 -178.79(17) no
C1 C2 C3 C4 -0.1(3) no
C2 C3 C4 C5 -0.2(3) no
C3 C4 C5 C10 0.5(3) no
C3 C4 C5 C6 -179.74(17) no
C4 C5 C6 C7 -179.69(16) no
C4 C5 C10 C9 -179.45(16) no
C10 C5 C6 C7 0.1(3) no
C4 C5 C10 C1 -0.5(2) no
C6 C5 C10 C9 0.8(2) no
C6 C5 C10 C1 179.68(16) no
C5 C6 C7 C8 -0.6(3) no
C6 C7 C8 C9 0.2(3) no
C7 C8 C9 C10 0.7(3) no
C8 C9 C10 C5 -1.1(3) no
C8 C9 C10 C1 180.00(16) no
N1 C12 C13A O2A 54.6(3) no
N1 C12 C13A C14A 179.9(3) no
O2A C13A C14A O3A 58.8(5) no
C12 C13A C14A O3A -65.4(5) no
